data_4313668
loop_
_publ_author_name
'K. Muralidharan'
'P. Venugopalan'
'Anil J. Elias'

_publ_section_title
;
 Ansa versus Spiro Substitution of Cyclophosphazenes: Is Fluorination
 Essential for Ansa to Spiro Transformation of Cyclophosphazenes?
;
_journal_name_full 'Inorganic Chemistry'
_journal_page_first 3176
_journal_page_last 3182
_journal_paper_doi 10.1021/ic034119v
_journal_volume 42
_journal_year 2003
_chemical_formula_moiety 'C13 H15 Cl4 Fe1 N3 O2 P4 S1'
_chemical_formula_sum 'C13 H15 Cl4 Fe N3 O2 P4 S'
_chemical_formula_weight 598.87
_chemical_name_systematic
;
 ?
;
_space_group_IT_number 14
_symmetry_cell_setting monoclinic
_symmetry_space_group_name_Hall '-P 2ybc'
_symmetry_space_group_name_H-M 'P 1 21/c 1'
_atom_sites_solution_hydrogens geom
_atom_sites_solution_primary direct
_atom_sites_solution_secondary difmap
_audit_creation_method SHELXL-97
_cell_angle_alpha 90.000(5)
_cell_angle_beta 102.894(5)
_cell_angle_gamma 90.000(5)
_cell_formula_units_Z 8
_cell_length_a 20.941(5)
_cell_length_b 9.434(5)
_cell_length_c 23.663(5)
_cell_measurement_reflns_used 0
_cell_measurement_temperature 293(2)
_cell_measurement_theta_max 0
_cell_measurement_theta_min 0
_cell_volume 4557(3)
_computing_cell_refinement 'CAD4 Express (Enraf Nonius, 1994)'
_computing_data_collection 'CAD4 Express (Enraf Nonius, 1994)'
_computing_data_reduction 'XCAD4 (Harms & Wocadlo, 1995)'
_computing_molecular_graphics 'Ortep-3 for Windows (Farrugia, 1997)'
_computing_publication_material 'WinGX publication routines (Farrugia, 1999)'
_computing_structure_refinement 'SHELXL-97 (Sheldrick, 1997)'
_computing_structure_solution 'SHELXS-97 (Sheldrick, 1997)'
_diffrn_ambient_temperature 293(2)
_diffrn_measured_fraction_theta_full 0.997
_diffrn_measured_fraction_theta_max 0.997
_diffrn_radiation_monochromator graphite
_diffrn_radiation_source 'fine-focus sealed tube'
_diffrn_radiation_type MoK\a
_diffrn_radiation_wavelength 0.71069
_diffrn_reflns_av_R_equivalents 0.1408
_diffrn_reflns_av_sigmaI/netI 0.2382
_diffrn_reflns_limit_h_max 24
_diffrn_reflns_limit_h_min 0
_diffrn_reflns_limit_k_max 11
_diffrn_reflns_limit_k_min 0
_diffrn_reflns_limit_l_max 27
_diffrn_reflns_limit_l_min -28
_diffrn_reflns_number 8201
_diffrn_reflns_theta_full 24.98
_diffrn_reflns_theta_max 24.98
_diffrn_reflns_theta_min 1.82
_exptl_absorpt_coefficient_mu 1.520
_exptl_absorpt_correction_type none
_exptl_crystal_colour Yellow
_exptl_crystal_density_diffrn 1.746
_exptl_crystal_density_method 'not measured'
_exptl_crystal_description prism
_exptl_crystal_F_000 2400
_exptl_crystal_size_max 0.2
_exptl_crystal_size_mid 0.1
_exptl_crystal_size_min 0.1
_refine_diff_density_max 0.619
_refine_diff_density_min -0.603
_refine_diff_density_rms 0.130
_refine_ls_extinction_coef 0.00056(2)
_refine_ls_extinction_expression Fc^*^=kFc[1+0.001xFc^2^\l^3^/sin(2\q)]^-1/4^
_refine_ls_extinction_method SHELXL
_refine_ls_goodness_of_fit_ref 0.974
_refine_ls_hydrogen_treatment mixed
_refine_ls_matrix_type full
_refine_ls_number_parameters 506
_refine_ls_number_reflns 7969
_refine_ls_number_restraints 0
_refine_ls_restrained_S_all 0.974
_refine_ls_R_factor_all 0.2490
_refine_ls_R_factor_gt 0.0610
_refine_ls_shift/su_max 0.003
_refine_ls_shift/su_mean 0.000
_refine_ls_structure_factor_coef Fsqd
_refine_ls_weighting_details 'calc w=1/[\s^2^(Fo^2^)+(0.0040P)^2^+0.0000P] where P=(Fo^2^+2Fc^2^)/3'
_refine_ls_weighting_scheme calc
_refine_ls_wR_factor_gt 0.0753
_refine_ls_wR_factor_ref 0.0938
_reflns_number_gt 2731
_reflns_number_total 7969
_reflns_threshold_expression >2sigma(I)
_cod_data_source_file ic034119vrom20030203_123527_2.cif
_cod_data_source_block compound4
_cod_original_sg_symbol_H-M 'P 21/c'
_cod_original_formula_sum 'C13 H15 Cl4 Fe1 N3 O2 P4 S1'
_cod_database_code 4313668

loop_
_symmetry_equiv_pos_as_xyz
'x, y, z'
'-x, y+1/2, -z+1/2'
'-x, -y, -z'
'x, -y-1/2, z-1/2'

loop_
_atom_site_label
_atom_site_type_symbol
_atom_site_fract_x
_atom_site_fract_y
_atom_site_fract_z
_atom_site_U_iso_or_equiv
_atom_site_adp_type
_atom_site_occupancy
_atom_site_symmetry_multiplicity
_atom_site_calc_flag
_atom_site_refinement_flags
_atom_site_disorder_assembly
_atom_site_disorder_group
Fe1 Fe 0.08774(6) 0.40745(14) 0.30613(6) 0.0384(4) Uani 1 1 d . . .
Fe1A Fe 0.23769(6) -0.19396(14) 0.42142(5) 0.0388(4) Uani 1 1 d . . .
P5 P 0.54157(12) -0.3950(3) 0.38841(11) 0.0346(7) Uani 1 1 d . . .
P1 P 0.21630(12) 0.2369(3) 0.06726(10) 0.0409(7) Uani 1 1 d . . .
P6 P 0.52793(13) -0.1131(3) 0.38807(11) 0.0362(7) Uani 1 1 d . . .
P8 P 0.38018(12) -0.2927(3) 0.29582(10) 0.0354(7) Uani 1 1 d . . .
P2 P 0.16002(13) 0.0296(3) 0.11541(11) 0.0384(7) Uani 1 1 d . . .
P4 P 0.26610(10) 0.2492(3) 0.22965(9) 0.0293(6) Uani 1 1 d . . .
Cl5 Cl 0.60839(12) -0.5272(3) 0.37115(11) 0.0541(8) Uani 1 1 d . . .
S1 S 0.34212(11) 0.2475(3) 0.29372(9) 0.0476(7) Uani 1 1 d . . .
P7 P 0.53640(13) -0.2547(3) 0.48810(10) 0.0434(7) Uani 1 1 d . . .
S2 S 0.32034(12) -0.2951(3) 0.22005(10) 0.0479(7) Uani 1 1 d . . .
Cl6 Cl 0.57225(12) 0.0499(2) 0.36170(10) 0.0533(8) Uani 1 1 d . . .
Cl1 Cl 0.28023(11) 0.2527(3) 0.01791(9) 0.0566(8) Uani 1 1 d . . .
Cl7 Cl 0.45241(12) -0.2602(3) 0.51353(10) 0.0621(8) Uani 1 1 d . . .
Cl2 Cl 0.15880(13) -0.1795(3) 0.11135(11) 0.0666(9) Uani 1 1 d . . .
P3 P 0.08384(12) 0.2227(3) 0.04587(11) 0.0509(8) Uani 1 1 d . . .
Cl8 Cl 0.60116(13) -0.2541(3) 0.56327(9) 0.0692(9) Uani 1 1 d . . .
Cl4 Cl 0.01863(13) 0.1886(4) -0.02729(11) 0.0889(11) Uani 1 1 d . . .
Cl3 Cl 0.03880(15) 0.3701(4) 0.08311(13) 0.0950(11) Uani 1 1 d . . .
O2 O 0.1685(3) 0.0602(6) 0.1821(2) 0.0354(16) Uani 1 1 d . . .
O4 O 0.4528(3) -0.0850(6) 0.3649(2) 0.0403(17) Uani 1 1 d . . .
O1 O 0.2388(3) 0.3476(6) 0.1167(2) 0.0371(16) Uani 1 1 d . . .
N6 N 0.5509(3) -0.2495(7) 0.3582(3) 0.0318(17) Uani 1 1 d . . .
O3 O 0.4757(3) -0.4671(6) 0.3584(2) 0.0415(17) Uani 1 1 d . . .
N4 N 0.5452(4) -0.3945(7) 0.4554(3) 0.047(2) Uani 1 1 d . . .
N3 N 0.2216(3) 0.0843(8) 0.0938(3) 0.037(2) Uani 1 1 d . . .
C4 C 0.1674(4) 0.3202(9) 0.2840(4) 0.033(2) Uani 1 1 d . . .
N5 N 0.5414(4) -0.1119(7) 0.4556(3) 0.045(2) Uani 1 1 d . . .
N2 N 0.0900(3) 0.0867(8) 0.0840(3) 0.050(2) Uani 1 1 d . . .
C17 C 0.2953(4) -0.2174(9) 0.3624(4) 0.036(2) Uani 1 1 d . . .
C1 C 0.2327(4) 0.0703(8) 0.2190(3) 0.036(2) Uani 1 1 d . . .
H1A H 0.2624 0.0124 0.2027 0.044 Uiso 1 1 calc R . .
H1B H 0.2314 0.0309 0.2565 0.044 Uiso 1 1 calc R . .
N1 N 0.1471(3) 0.2868(8) 0.0306(3) 0.049(2) Uani 1 1 d . . .
C16 C 0.3460(4) -0.3203(9) 0.3573(3) 0.036(2) Uani 1 1 d . . .
H16A H 0.3273 -0.4148 0.3551 0.044 Uiso 1 1 calc R . .
H16B H 0.3808 -0.3158 0.3920 0.044 Uiso 1 1 calc R . .
C24 C 0.2058(8) -0.1467(12) 0.4923(5) 0.071(4) Uani 1 1 d . . .
H24 H 0.1946 -0.0563 0.5023 0.085 Uiso 1 1 calc R . .
C3 C 0.1982(4) 0.3592(8) 0.2371(3) 0.037(2) Uani 1 1 d . . .
H3A H 0.2134 0.4563 0.2430 0.044 Uiso 1 1 calc R . .
H3B H 0.1654 0.3561 0.2010 0.044 Uiso 1 1 calc R . .
C2 C 0.2926(4) 0.3156(9) 0.1666(3) 0.036(2) Uani 1 1 d . . .
H2A H 0.3182 0.4011 0.1774 0.043 Uiso 1 1 calc R . .
H2B H 0.3211 0.2457 0.1549 0.043 Uiso 1 1 calc R . .
C18 C 0.2284(5) -0.2241(9) 0.3346(4) 0.041(3) Uani 1 1 d . . .
H18 H 0.2084 -0.3000 0.3124 0.050 Uiso 1 1 calc R . .
C6 C 0.1030(4) 0.2105(10) 0.3383(4) 0.050(3) Uani 1 1 d . . .
H6 H 0.0714 0.1526 0.3486 0.061 Uiso 1 1 calc R . .
C11 C 0.0083(6) 0.4561(12) 0.2439(7) 0.082(5) Uani 1 1 d . . .
H11 H -0.0090 0.4036 0.2108 0.099 Uiso 1 1 calc R . .
C5 C 0.1181(4) 0.2188(10) 0.2830(4) 0.041(3) Uani 1 1 d . . .
H5 H 0.0983 0.1651 0.2509 0.049 Uiso 1 1 calc R . .
C21 C 0.3051(4) -0.0839(10) 0.3896(4) 0.045(3) Uani 1 1 d . . .
H21 H 0.3448 -0.0498 0.4110 0.054 Uiso 1 1 calc R . .
C8 C 0.1452(4) 0.3074(10) 0.3756(4) 0.045(3) Uani 1 1 d . . .
H8 H 0.1468 0.3245 0.4146 0.053 Uiso 1 1 calc R . .
C14 C 0.4421(4) -0.4317(9) 0.2989(4) 0.044(3) Uani 1 1 d . . .
H14A H 0.4212 -0.5162 0.2800 0.053 Uiso 1 1 calc R . .
H14B H 0.4742 -0.4003 0.2778 0.053 Uiso 1 1 calc R . .
C15 C 0.4192(4) -0.1172(8) 0.3053(3) 0.038(3) Uani 1 1 d . . .
H15A H 0.4506 -0.1114 0.2808 0.045 Uiso 1 1 calc R . .
H15B H 0.3860 -0.0456 0.2921 0.045 Uiso 1 1 calc R . .
C7 C 0.1832(4) 0.3708(9) 0.3415(4) 0.036(2) Uani 1 1 d . . .
H7 H 0.2152 0.4385 0.3550 0.043 Uiso 1 1 calc R . .
C12 C -0.0089(6) 0.4425(12) 0.2966(6) 0.073(4) Uani 1 1 d . . .
H12 H -0.0387 0.3773 0.3051 0.088 Uiso 1 1 calc R . .
C20 C 0.2461(5) -0.0118(10) 0.3791(4) 0.048(3) Uani 1 1 d . . .
H20 H 0.2393 0.0789 0.3920 0.058 Uiso 1 1 calc R . .
C13 C 0.0243(5) 0.5386(13) 0.3334(4) 0.056(3) Uani 1 1 d . . .
H13 H 0.0203 0.5517 0.3714 0.068 Uiso 1 1 calc R . .
C10 C 0.0573(6) 0.5641(15) 0.2485(5) 0.079(4) Uani 1 1 d . . .
H10 H 0.0787 0.5937 0.2201 0.094 Uiso 1 1 calc R . .
C26 C 0.2641(8) -0.3367(15) 0.4868(6) 0.077(4) Uani 1 1 d . . .
H26 H 0.2978 -0.4028 0.4914 0.093 Uiso 1 1 calc R . .
C9 C 0.0658(5) 0.6161(10) 0.3064(6) 0.061(3) Uani 1 1 d . . .
H9 H 0.0939 0.6885 0.3231 0.074 Uiso 1 1 calc R . .
C19 C 0.1972(5) -0.1021(12) 0.3449(4) 0.062(3) Uani 1 1 d . . .
H19 H 0.1528 -0.0819 0.3322 0.074 Uiso 1 1 calc R . .
C23 C 0.1640(5) -0.2367(17) 0.4615(5) 0.074(4) Uani 1 1 d . . .
H23 H 0.1196 -0.2225 0.4459 0.088 Uiso 1 1 calc R . .
C22 C 0.2000(9) -0.3558(13) 0.4574(5) 0.079(5) Uani 1 1 d . . .
H22 H 0.1836 -0.4378 0.4376 0.095 Uiso 1 1 calc R . .
C25 C 0.2682(7) -0.2024(17) 0.5078(5) 0.076(4) Uani 1 1 d . . .
H25 H 0.3056 -0.1570 0.5285 0.091 Uiso 1 1 calc R . .

loop_
_atom_site_aniso_label
_atom_site_aniso_U_11
_atom_site_aniso_U_22
_atom_site_aniso_U_33
_atom_site_aniso_U_23
_atom_site_aniso_U_13
_atom_site_aniso_U_12
Fe1 0.0376(9) 0.0294(9) 0.0488(9) -0.0029(8) 0.0113(7) 0.0058(8)
Fe1A 0.0506(10) 0.0279(9) 0.0420(9) 0.0016(7) 0.0194(7) -0.0003(8)
P5 0.0359(17) 0.0297(17) 0.0381(17) -0.0026(14) 0.0082(13) 0.0020(14)
P1 0.0371(17) 0.055(2) 0.0299(14) -0.0001(16) 0.0051(12) -0.0143(16)
P6 0.0443(18) 0.0325(17) 0.0344(17) -0.0036(14) 0.0144(14) -0.0076(14)
P8 0.0398(16) 0.0259(17) 0.0420(16) -0.0030(13) 0.0126(13) 0.0020(13)
P2 0.0405(17) 0.0397(18) 0.0341(16) -0.0058(14) 0.0067(13) -0.0102(14)
P4 0.0297(15) 0.0301(14) 0.0273(13) -0.0043(14) 0.0047(11) 0.0008(13)
Cl5 0.0482(17) 0.0456(18) 0.0699(19) -0.0044(15) 0.0160(14) 0.0158(14)
S1 0.0455(16) 0.0477(17) 0.0395(14) 0.0033(15) -0.0121(12) -0.0017(15)
P7 0.066(2) 0.0369(17) 0.0292(14) -0.0014(15) 0.0142(13) -0.0015(16)
S2 0.0511(17) 0.0465(19) 0.0427(15) -0.0058(14) 0.0033(13) 0.0018(15)
Cl6 0.073(2) 0.0388(17) 0.0536(17) -0.0002(14) 0.0247(15) -0.0230(15)
Cl1 0.0528(17) 0.080(2) 0.0408(15) 0.0087(17) 0.0190(13) -0.0088(17)
Cl7 0.084(2) 0.0403(17) 0.0737(19) 0.0003(16) 0.0435(16) -0.0054(17)
Cl2 0.094(2) 0.0371(18) 0.067(2) -0.0138(15) 0.0145(17) -0.0186(17)
P3 0.0353(17) 0.071(2) 0.0421(16) 0.0035(17) -0.0003(13) -0.0022(17)
Cl8 0.097(2) 0.070(2) 0.0329(14) -0.0007(16) -0.0015(14) -0.0120(19)
Cl4 0.065(2) 0.121(3) 0.0616(19) 0.011(2) -0.0263(15) -0.020(2)
Cl3 0.092(3) 0.094(3) 0.104(3) -0.011(2) 0.032(2) 0.020(2)
O2 0.050(4) 0.032(4) 0.027(3) -0.004(3) 0.015(3) -0.011(3)
O4 0.047(4) 0.032(4) 0.044(4) -0.011(3) 0.015(3) 0.007(3)
O1 0.048(4) 0.026(4) 0.034(4) 0.004(3) 0.002(3) 0.000(3)
N6 0.042(5) 0.017(4) 0.037(4) -0.004(4) 0.012(3) -0.003(4)
O3 0.032(4) 0.039(4) 0.048(4) 0.009(4) -0.001(3) 0.004(3)
N4 0.089(7) 0.022(5) 0.033(5) 0.002(4) 0.017(5) 0.017(5)
N3 0.036(5) 0.047(6) 0.028(4) -0.011(4) 0.010(4) -0.006(4)
C4 0.033(6) 0.028(6) 0.042(6) 0.002(5) 0.013(5) 0.009(5)
N5 0.083(6) 0.025(5) 0.032(5) -0.002(4) 0.024(5) -0.011(5)
N2 0.037(5) 0.056(6) 0.047(5) -0.003(5) -0.008(4) -0.016(5)
C17 0.044(7) 0.022(7) 0.043(6) 0.009(5) 0.009(5) 0.009(5)
C1 0.055(7) 0.021(6) 0.030(6) 0.004(5) 0.002(5) -0.001(5)
N1 0.023(5) 0.074(7) 0.045(5) 0.013(5) -0.002(4) -0.004(5)
C16 0.031(6) 0.030(6) 0.045(6) -0.003(5) 0.002(5) 0.001(5)
C24 0.127(13) 0.042(8) 0.067(9) -0.008(7) 0.069(10) 0.011(9)
C3 0.045(6) 0.028(6) 0.040(6) -0.002(5) 0.019(5) -0.002(5)
C2 0.037(6) 0.035(6) 0.031(5) -0.012(5) -0.003(5) -0.006(5)
C18 0.062(8) 0.021(7) 0.045(6) 0.013(5) 0.021(6) 0.014(6)
C6 0.040(7) 0.030(7) 0.083(8) 0.009(6) 0.019(6) 0.003(5)
C11 0.044(9) 0.048(9) 0.124(13) 0.000(9) -0.046(8) 0.006(7)
C5 0.035(6) 0.058(8) 0.034(6) 0.000(6) 0.019(5) 0.007(6)
C21 0.040(7) 0.046(7) 0.058(7) -0.016(6) 0.028(6) 0.006(6)
C8 0.045(7) 0.053(7) 0.035(6) 0.002(6) 0.008(5) 0.021(6)
C14 0.035(6) 0.029(6) 0.064(7) -0.027(6) 0.004(5) 0.001(5)
C15 0.056(7) 0.014(5) 0.040(6) 0.011(5) 0.004(5) 0.005(5)
C7 0.040(6) 0.029(6) 0.043(6) 0.009(5) 0.019(5) 0.009(5)
C12 0.054(9) 0.050(9) 0.119(12) 0.008(9) 0.026(9) 0.010(7)
C20 0.079(9) 0.014(6) 0.063(7) 0.013(6) 0.040(7) 0.005(6)
C13 0.058(8) 0.055(9) 0.053(7) -0.021(7) 0.004(6) 0.017(7)
C10 0.077(10) 0.101(12) 0.061(9) 0.051(8) 0.023(8) 0.070(9)
C26 0.109(13) 0.051(10) 0.076(11) 0.032(8) 0.029(9) 0.046(9)
C9 0.067(9) 0.012(6) 0.107(11) 0.010(7) 0.023(8) 0.012(6)
C19 0.035(7) 0.078(9) 0.074(8) 0.014(8) 0.015(6) 0.000(7)
C23 0.060(9) 0.086(11) 0.078(9) -0.020(9) 0.022(7) -0.024(10)
C22 0.165(16) 0.042(9) 0.043(8) -0.019(7) 0.050(10) -0.038(10)
C25 0.090(12) 0.088(12) 0.049(8) -0.001(8) 0.013(8) -0.049(10)

loop_
_atom_type_symbol
_atom_type_description
_atom_type_scat_dispersion_real
_atom_type_scat_dispersion_imag
_atom_type_scat_source
C C 0.0033 0.0016 'International Tables Vol C Tables 4.2.6.8 and 6.1.1.4'
H H 0.0000 0.0000 'International Tables Vol C Tables 4.2.6.8 and 6.1.1.4'
N N 0.0061 0.0033 'International Tables Vol C Tables 4.2.6.8 and 6.1.1.4'
O O 0.0106 0.0060 'International Tables Vol C Tables 4.2.6.8 and 6.1.1.4'
P P 0.1023 0.0942 'International Tables Vol C Tables 4.2.6.8 and 6.1.1.4'
S S 0.1246 0.1234 'International Tables Vol C Tables 4.2.6.8 and 6.1.1.4'
Cl Cl 0.1484 0.1585 'International Tables Vol C Tables 4.2.6.8 and 6.1.1.4'
Fe Fe 0.3463 0.8444 'International Tables Vol C Tables 4.2.6.8 and 6.1.1.4'

loop_
_geom_angle_atom_site_label_1
_geom_angle_atom_site_label_2
_geom_angle_atom_site_label_3
_geom_angle
_geom_angle_site_symmetry_1
_geom_angle_site_symmetry_3
_geom_angle_publ_flag
C5 Fe1 C6 41.3(3) . . ?
C5 Fe1 C11 105.3(4) . . ?
C6 Fe1 C11 121.6(5) . . ?
C5 Fe1 C12 119.1(5) . . ?
C6 Fe1 C12 105.4(4) . . ?
C11 Fe1 C12 40.0(4) . . ?
C5 Fe1 C10 122.5(4) . . ?
C6 Fe1 C10 159.3(5) . . ?
C11 Fe1 C10 41.7(4) . . ?
C12 Fe1 C10 69.2(4) . . ?
C5 Fe1 C7 67.4(3) . . ?
C6 Fe1 C7 67.9(3) . . ?
C11 Fe1 C7 157.4(5) . . ?
C12 Fe1 C7 162.4(5) . . ?
C10 Fe1 C7 122.8(4) . . ?
C5 Fe1 C13 154.1(5) . . ?
C6 Fe1 C13 120.3(4) . . ?
C11 Fe1 C13 66.4(5) . . ?
C12 Fe1 C13 38.8(4) . . ?
C10 Fe1 C13 68.7(4) . . ?
C7 Fe1 C13 129.2(4) . . ?
C5 Fe1 C9 162.0(5) . . ?
C6 Fe1 C9 156.5(5) . . ?
C11 Fe1 C9 68.2(5) . . ?
C12 Fe1 C9 67.5(4) . . ?
C10 Fe1 C9 41.5(4) . . ?
C7 Fe1 C9 111.8(4) . . ?
C13 Fe1 C9 40.3(4) . . ?
C5 Fe1 C4 40.7(3) . . ?
C6 Fe1 C4 69.7(3) . . ?
C11 Fe1 C4 119.7(5) . . ?
C12 Fe1 C4 154.3(5) . . ?
C10 Fe1 C4 106.0(4) . . ?
C7 Fe1 C4 40.8(3) . . ?
C13 Fe1 C4 164.9(5) . . ?
C9 Fe1 C4 126.6(4) . . ?
C5 Fe1 C8 69.1(3) . . ?
C6 Fe1 C8 41.4(3) . . ?
C11 Fe1 C8 159.7(5) . . ?
C12 Fe1 C8 124.3(5) . . ?
C10 Fe1 C8 157.7(5) . . ?
C7 Fe1 C8 40.1(3) . . ?
C13 Fe1 C8 109.6(4) . . ?
C9 Fe1 C8 122.8(4) . . ?
C4 Fe1 C8 69.5(3) . . ?
C24 Fe1A C22 64.7(4) . . ?
C24 Fe1A C25 40.5(4) . . ?
C22 Fe1A C25 66.4(4) . . ?
C24 Fe1A C19 120.5(5) . . ?
C22 Fe1A C19 125.8(6) . . ?
C25 Fe1A C19 155.3(6) . . ?
C24 Fe1A C20 108.1(4) . . ?
C22 Fe1A C20 162.0(6) . . ?
C25 Fe1A C20 119.8(5) . . ?
C19 Fe1A C20 41.7(3) . . ?
C24 Fe1A C23 38.3(4) . . ?
C22 Fe1A C23 39.8(4) . . ?
C25 Fe1A C23 67.5(4) . . ?
C19 Fe1A C23 107.1(4) . . ?
C20 Fe1A C23 124.2(5) . . ?
C24 Fe1A C21 126.2(5) . . ?
C22 Fe1A C21 157.7(6) . . ?
C25 Fe1A C21 108.0(4) . . ?
C19 Fe1A C21 68.5(4) . . ?
C20 Fe1A C21 40.0(3) . . ?
C23 Fe1A C21 160.5(5) . . ?
C24 Fe1A C26 65.9(4) . . ?
C22 Fe1A C26 40.0(4) . . ?
C25 Fe1A C26 39.3(4) . . ?
C19 Fe1A C26 163.1(6) . . ?
C20 Fe1A C26 154.6(6) . . ?
C23 Fe1A C26 67.5(5) . . ?
C21 Fe1A C26 121.9(5) . . ?
C24 Fe1A C18 154.9(6) . . ?
C22 Fe1A C18 111.4(4) . . ?
C25 Fe1A C18 163.6(6) . . ?
C19 Fe1A C18 39.6(3) . . ?
C20 Fe1A C18 67.5(4) . . ?
C23 Fe1A C18 122.2(4) . . ?
C21 Fe1A C18 67.3(3) . . ?
C26 Fe1A C18 128.5(5) . . ?
C24 Fe1A C17 163.2(6) . . ?
C22 Fe1A C17 123.8(5) . . ?
C25 Fe1A C17 126.1(5) . . ?
C19 Fe1A C17 68.2(3) . . ?
C20 Fe1A C17 67.9(3) . . ?
C23 Fe1A C17 157.4(5) . . ?
C21 Fe1A C17 40.4(3) . . ?
C26 Fe1A C17 110.2(4) . . ?
C18 Fe1A C17 40.3(3) . . ?
O3 P5 N4 107.4(4) . . ?
O3 P5 N6 111.1(3) . . ?
N4 P5 N6 118.1(4) . . ?
O3 P5 Cl5 103.0(3) . . ?
N4 P5 Cl5 109.4(3) . . ?
N6 P5 Cl5 106.8(3) . . ?
O3 P5 P6 110.4(3) . . ?
N4 P5 P6 88.9(3) . . ?
N6 P5 P6 32.7(2) . . ?
Cl5 P5 P6 134.76(15) . . ?
O1 P1 N3 109.4(3) . . ?
O1 P1 N1 107.3(4) . . ?
N3 P1 N1 117.9(4) . . ?
O1 P1 Cl1 105.3(3) . . ?
N3 P1 Cl1 108.1(3) . . ?
N1 P1 Cl1 108.2(3) . . ?
O1 P1 P2 105.0(2) . . ?
N3 P1 P2 32.1(2) . . ?
N1 P1 P2 90.8(3) . . ?
Cl1 P1 P2 137.12(17) . . ?
N5 P6 O4 107.2(4) . . ?
N5 P6 N6 117.2(4) . . ?
O4 P6 N6 111.1(3) . . ?
N5 P6 Cl6 109.2(3) . . ?
O4 P6 Cl6 105.3(3) . . ?
N6 P6 Cl6 106.3(3) . . ?
N5 P6 P5 90.5(3) . . ?
O4 P6 P5 105.5(3) . . ?
N6 P6 P5 32.4(2) . . ?
Cl6 P6 P5 136.08(16) . . ?
N5 P6 P7 30.7(3) . . ?
O4 P6 P7 104.8(2) . . ?
N6 P6 P7 91.3(3) . . ?
Cl6 P6 P7 136.38(16) . . ?
P5 P6 P7 61.15(10) . . ?
C16 P8 C14 105.8(4) . . ?
C16 P8 C15 106.4(4) . . ?
C14 P8 C15 110.3(4) . . ?
C16 P8 S2 117.3(3) . . ?
C14 P8 S2 109.5(3) . . ?
C15 P8 S2 107.5(3) . . ?
O2 P2 N3 110.3(3) . . ?
O2 P2 N2 107.1(4) . . ?
N3 P2 N2 118.4(4) . . ?
O2 P2 Cl2 103.3(2) . . ?
N3 P2 Cl2 108.3(3) . . ?
N2 P2 Cl2 108.4(3) . . ?
O2 P2 P1 109.4(2) . . ?
N3 P2 P1 31.8(3) . . ?
N2 P2 P1 90.1(3) . . ?
Cl2 P2 P1 135.55(15) . . ?
C3 P4 C2 105.9(4) . . ?
C3 P4 C1 105.1(4) . . ?
C2 P4 C1 112.5(4) . . ?
C3 P4 S1 117.2(3) . . ?
C2 P4 S1 107.3(3) . . ?
C1 P4 S1 108.9(3) . . ?
N4 P7 N5 117.1(3) . . ?
N4 P7 Cl8 108.3(3) . . ?
N5 P7 Cl8 109.3(3) . . ?
N4 P7 Cl7 109.8(3) . . ?
N5 P7 Cl7 109.4(3) . . ?
Cl8 P7 Cl7 101.74(14) . . ?
N4 P7 P6 88.6(3) . . ?
N5 P7 P6 30.6(3) . . ?
Cl8 P7 P6 133.34(16) . . ?
Cl7 P7 P6 113.04(14) . . ?
N2 P3 N1 119.1(4) . . ?
N2 P3 Cl4 108.9(3) . . ?
N1 P3 Cl4 108.4(3) . . ?
N2 P3 Cl3 107.7(3) . . ?
N1 P3 Cl3 109.9(3) . . ?
Cl4 P3 Cl3 101.43(18) . . ?
C1 O2 P2 120.2(5) . . ?
C15 O4 P6 122.1(5) . . ?
C2 O1 P1 120.9(5) . . ?
P5 N6 P6 115.0(4) . . ?
C14 O3 P5 121.6(5) . . ?
P7 N4 P5 121.3(5) . . ?
P1 N3 P2 116.2(4) . . ?
C5 C4 C7 105.0(7) . . ?
C5 C4 C3 127.7(8) . . ?
C7 C4 C3 127.2(8) . . ?
C5 C4 Fe1 68.7(5) . . ?
C7 C4 Fe1 69.1(5) . . ?
C3 C4 Fe1 128.8(6) . . ?
P6 N5 P7 118.7(5) . . ?
P3 N2 P2 120.0(5) . . ?
C21 C17 C18 106.4(8) . . ?
C21 C17 C16 126.6(9) . . ?
C18 C17 C16 126.5(9) . . ?
C21 C17 Fe1A 68.9(5) . . ?
C18 C17 Fe1A 69.5(5) . . ?
C16 C17 Fe1A 132.5(6) . . ?
O2 C1 P4 115.1(5) . . ?
P3 N1 P1 118.4(4) . . ?
C17 C16 P8 113.7(6) . . ?
C23 C24 C25 112.0(12) . . ?
C23 C24 Fe1A 72.3(7) . . ?
C25 C24 Fe1A 70.3(6) . . ?
C4 C3 P4 115.2(6) . . ?
O1 C2 P4 114.2(5) . . ?
C19 C18 C17 110.0(9) . . ?
C19 C18 Fe1A 69.2(6) . . ?
C17 C18 Fe1A 70.2(5) . . ?
C5 C6 C8 107.5(8) . . ?
C5 C6 Fe1 69.3(5) . . ?
C8 C6 Fe1 70.5(5) . . ?
C12 C11 C10 109.0(12) . . ?
C12 C11 Fe1 70.0(7) . . ?
C10 C11 Fe1 69.3(6) . . ?
C4 C5 C6 109.7(8) . . ?
C4 C5 Fe1 70.6(5) . . ?
C6 C5 Fe1 69.4(5) . . ?
C20 C21 C17 109.0(9) . . ?
C20 C21 Fe1A 69.5(5) . . ?
C17 C21 Fe1A 70.7(5) . . ?
C7 C8 C6 105.7(8) . . ?
C7 C8 Fe1 69.1(5) . . ?
C6 C8 Fe1 68.1(5) . . ?
O3 C14 P8 112.6(5) . . ?
O4 C15 P8 114.2(5) . . ?
C8 C7 C4 112.0(9) . . ?
C8 C7 Fe1 70.8(5) . . ?
C4 C7 Fe1 70.1(5) . . ?
C13 C12 C11 108.8(12) . . ?
C13 C12 Fe1 71.1(7) . . ?
C11 C12 Fe1 70.0(7) . . ?
C21 C20 C19 107.7(9) . . ?
C21 C20 Fe1A 70.5(5) . . ?
C19 C20 Fe1A 69.1(5) . . ?
C12 C13 C9 110.0(10) . . ?
C12 C13 Fe1 70.2(6) . . ?
C9 C13 Fe1 69.8(5) . . ?
C9 C10 C11 104.5(10) . . ?
C9 C10 Fe1 69.5(5) . . ?
C11 C10 Fe1 69.0(6) . . ?
C25 C26 C22 106.4(12) . . ?
C25 C26 Fe1A 69.2(7) . . ?
C22 C26 Fe1A 68.5(7) . . ?
C13 C9 C10 107.6(10) . . ?
C13 C9 Fe1 69.9(6) . . ?
C10 C9 Fe1 69.0(6) . . ?
C18 C19 C20 106.9(9) . . ?
C18 C19 Fe1A 71.2(6) . . ?
C20 C19 Fe1A 69.2(5) . . ?
C24 C23 C22 105.1(12) . . ?
C24 C23 Fe1A 69.4(6) . . ?
C22 C23 Fe1A 68.9(7) . . ?
C23 C22 C26 110.3(11) . . ?
C23 C22 Fe1A 71.2(7) . . ?
C26 C22 Fe1A 71.5(7) . . ?
C26 C25 C24 106.2(12) . . ?
C26 C25 Fe1A 71.6(7) . . ?
C24 C25 Fe1A 69.2(7) . . ?

loop_
_geom_bond_atom_site_label_1
_geom_bond_atom_site_label_2
_geom_bond_distance
_geom_bond_site_symmetry_2
_geom_bond_publ_flag
Fe1 C5 2.006(9) . ?
Fe1 C6 2.007(9) . ?
Fe1 C11 2.012(11) . ?
Fe1 C12 2.013(11) . ?
Fe1 C10 2.016(10) . ?
Fe1 C7 2.017(9) . ?
Fe1 C13 2.024(9) . ?
Fe1 C9 2.022(9) . ?
Fe1 C4 2.031(8) . ?
Fe1 C8 2.039(8) . ?
Fe1A C24 1.988(9) . ?
Fe1A C22 1.994(11) . ?
Fe1A C25 2.002(11) . ?
Fe1A C19 2.015(10) . ?
Fe1A C20 2.016(8) . ?
Fe1A C23 2.023(10) . ?
Fe1A C21 2.027(9) . ?
Fe1A C26 2.033(11) . ?
Fe1A C18 2.041(8) . ?
Fe1A C17 2.051(8) . ?
P5 O3 1.560(6) . ?
P5 N4 1.571(7) . ?
P5 N6 1.580(7) . ?
P5 Cl5 1.984(3) . ?
P5 P6 2.675(4) . ?
P1 O1 1.561(6) . ?
P1 N3 1.564(7) . ?
P1 N1 1.584(6) . ?
P1 Cl1 1.969(3) . ?
P1 P2 2.667(4) . ?
P6 N5 1.560(7) . ?
P6 O4 1.570(6) . ?
P6 N6 1.592(7) . ?
P6 Cl6 1.968(3) . ?
P6 P7 2.689(3) . ?
P8 C16 1.778(7) . ?
P8 C14 1.834(8) . ?
P8 C15 1.838(8) . ?
P8 S2 1.945(3) . ?
P2 O2 1.574(5) . ?
P2 N3 1.577(6) . ?
P2 N2 1.584(7) . ?
P2 Cl2 1.974(4) . ?
P4 C3 1.800(8) . ?
P4 C2 1.816(7) . ?
P4 C1 1.823(8) . ?
P4 S1 1.938(3) . ?
P7 N4 1.560(7) . ?
P7 N5 1.566(7) . ?
P7 Cl8 1.982(3) . ?
P7 Cl7 1.983(3) . ?
P3 N2 1.557(8) . ?
P3 N1 1.571(7) . ?
P3 Cl4 1.977(3) . ?
P3 Cl3 1.993(4) . ?
O2 C1 1.434(8) . ?
O4 C15 1.460(8) . ?
O1 C2 1.470(8) . ?
O3 C14 1.465(9) . ?
C4 C5 1.404(11) . ?
C4 C7 1.410(10) . ?
C4 C3 1.450(10) . ?
C17 C21 1.408(11) . ?
C17 C18 1.409(11) . ?
C17 C16 1.464(10) . ?
C24 C23 1.316(13) . ?
C24 C25 1.380(14) . ?
C18 C19 1.372(12) . ?
C6 C5 1.415(10) . ?
C6 C8 1.431(11) . ?
C11 C12 1.378(14) . ?
C11 C10 1.433(14) . ?
C21 C20 1.383(11) . ?
C8 C7 1.389(10) . ?
C12 C13 1.340(13) . ?
C20 C19 1.435(12) . ?
C13 C9 1.394(12) . ?
C10 C9 1.430(13) . ?
C26 C25 1.356(14) . ?
C26 C22 1.378(14) . ?
C23 C22 1.368(14) . ?
